data_7017955
loop_
_publ_author_name
'Ferdani, Riccardo'
'Stigers, Dannon J.'
'Fiamengo, Ashley L.'
'Wei, Lihui'
'Li, Barbara T. Y.'
'Golen, James A.'
'Rheingold, Arnold L.'
'Weisman, Gary R.'
'Wong, Edward H.'
'Anderson, Carolyn J.'

_publ_section_title
;
 Synthesis, Cu(ii) complexation, (64)Cu-labeling and biological evaluation
 of cross-bridged cyclam chelators with phosphonate pendant arms.
;
_journal_issue 7
_journal_name_full 'Dalton transactions (Cambridge, England : 2003)'
_journal_page_first 1938
_journal_page_last 1950
_journal_paper_doi 10.1039/c1dt11743b
_journal_volume 41
_journal_year 2012
_chemical_formula_sum 'C15 H40 Cu N4 O10.5 P'
_chemical_formula_weight 539.02
_chemical_name_systematic
;
?
;
_space_group_IT_number 56
_symmetry_cell_setting orthorhombic
_symmetry_space_group_name_Hall '-P 2ab 2ac'
_symmetry_space_group_name_H-M 'P c c n'
_atom_sites_solution_hydrogens geom
_atom_sites_solution_primary direct
_atom_sites_solution_secondary difmap
_audit_creation_method SHELXL-97
_cell_angle_alpha 90.00
_cell_angle_beta 90.00
_cell_angle_gamma 90.00
_cell_formula_units_Z 8
_cell_length_a 10.1989(19)
_cell_length_b 35.067(7)
_cell_length_c 12.943(3)
_cell_measurement_reflns_used 9839
_cell_measurement_temperature 100(2)
_cell_measurement_theta_max 27.86
_cell_measurement_theta_min 2.61
_cell_volume 4629.0(17)
_computing_cell_refinement 'Bruker SMART'
_computing_data_collection 'Bruker SMART'
_computing_data_reduction 'Bruker SAINT'
_computing_molecular_graphics 'Bruker SHELXTL'
_computing_publication_material 'Bruker SHELXTL'
_computing_structure_refinement 'SHELXL-97 (Sheldrick, 2008)'
_computing_structure_solution 'SHELXS-97 (Sheldrick, 2008)'
_diffrn_ambient_temperature 100(2)
_diffrn_measured_fraction_theta_full 0.999
_diffrn_measured_fraction_theta_max 0.958
_diffrn_measurement_device_type 'CCD area detector'
_diffrn_measurement_method 'phi and omega scans'
_diffrn_radiation_monochromator graphite
_diffrn_radiation_source 'fine-focus sealed tube'
_diffrn_radiation_type MoK\a
_diffrn_radiation_wavelength 0.71073
_diffrn_reflns_av_R_equivalents 0.0564
_diffrn_reflns_av_sigmaI/netI 0.0311
_diffrn_reflns_limit_h_max 13
_diffrn_reflns_limit_h_min -13
_diffrn_reflns_limit_k_max 45
_diffrn_reflns_limit_k_min -46
_diffrn_reflns_limit_l_max 17
_diffrn_reflns_limit_l_min -16
_diffrn_reflns_number 57822
_diffrn_reflns_theta_full 25.00
_diffrn_reflns_theta_max 28.29
_diffrn_reflns_theta_min 2.08
_exptl_absorpt_coefficient_mu 1.073
_exptl_absorpt_correction_T_max 0.9003
_exptl_absorpt_correction_T_min 0.8141
_exptl_absorpt_correction_type multi-scan
_exptl_absorpt_process_details sadabs
_exptl_crystal_colour blue
_exptl_crystal_density_diffrn 1.547
_exptl_crystal_density_method 'not measured'
_exptl_crystal_description PLATE
_exptl_crystal_F_000 2288
_exptl_crystal_size_max 0.20
_exptl_crystal_size_mid 0.20
_exptl_crystal_size_min 0.10
_refine_diff_density_max 0.585
_refine_diff_density_min -0.520
_refine_diff_density_rms 0.093
_refine_ls_extinction_method none
_refine_ls_goodness_of_fit_ref 1.157
_refine_ls_hydrogen_treatment mixed
_refine_ls_matrix_type full
_refine_ls_number_parameters 322
_refine_ls_number_reflns 5510
_refine_ls_number_restraints 17
_refine_ls_restrained_S_all 1.156
_refine_ls_R_factor_all 0.0568
_refine_ls_R_factor_gt 0.0484
_refine_ls_shift/su_max 0.039
_refine_ls_shift/su_mean 0.001
_refine_ls_structure_factor_coef Fsqd
_refine_ls_weighting_details 'calc w=1/[\s^2^(Fo^2^)+(0.0460P)^2^+17.6017P] where P=(Fo^2^+2Fc^2^)/3'
_refine_ls_weighting_scheme calc
_refine_ls_wR_factor_gt 0.1350
_refine_ls_wR_factor_ref 0.1392
_reflns_number_gt 4831
_reflns_number_total 5510
_reflns_threshold_expression >2sigma(I)
_cod_data_source_file c1dt11743b.txt
_cod_data_source_block wong190
_cod_depositor_comments
;
The following automatic conversions were performed:

'_symmetry_cell_setting' value 'Orthorhombic' changed to
'orthorhombic' according to
/home/saulius/struct/CIF-dictionaries/cif_core.dic dictionary named
'cif_core.dic' version 2.4.1 from 2010-06-29.

Automatic conversion script
Id: cif_fix_values 1715 2011-07-08 13:25:40Z adriana 

2018-03-13
Z value and formula fixed to values more according to usual
chemical conventions.                 miguel
;
_cod_original_formula_sum 'C30 H80 Cu2 N8 O21 P2'
_cod_original_formula_weight 1078.04
_cod_original_formula_units_Z 4
_cod_original_cell_volume 4629.2(15)
_cod_original_sg_symbol_H-M Pccn
_cod_database_code 7017955

loop_
_symmetry_equiv_pos_as_xyz
'x, y, z'
'-x+1/2, -y+1/2, z'
'-x, y+1/2, -z+1/2'
'x+1/2, -y, -z+1/2'
'-x, -y, -z'
'x-1/2, y-1/2, -z'
'x, -y-1/2, z-1/2'
'-x-1/2, y, z-1/2'

loop_
_atom_site_label
_atom_site_type_symbol
_atom_site_fract_x
_atom_site_fract_y
_atom_site_fract_z
_atom_site_U_iso_or_equiv
_atom_site_adp_type
_atom_site_occupancy
_atom_site_symmetry_multiplicity
_atom_site_calc_flag
_atom_site_refinement_flags
Cu1 Cu 0.48061(4) 0.607123(11) 0.22361(3) 0.01115(12) Uani 1 1 d .
P1 P 0.49840(8) 0.55195(2) 0.42899(7) 0.01387(18) Uani 1 1 d .
O1 O 0.5225(2) 0.59390(7) 0.41400(19) 0.0172(5) Uani 1 1 d .
O2 O 0.6357(2) 0.53183(7) 0.4473(2) 0.0175(5) Uani 1 1 d D
O3 O 0.4026(2) 0.53990(7) 0.51221(19) 0.0175(5) Uani 1 1 d .
O4 O 0.2882(2) 0.60715(6) 0.25069(18) 0.0148(5) Uani 1 1 d .
O5 O 0.1242(2) 0.64695(7) 0.2862(2) 0.0201(5) Uani 1 1 d .
N1 N 0.4863(3) 0.54876(8) 0.2118(2) 0.0136(5) Uani 1 1 d .
N2 N 0.4550(3) 0.62148(8) 0.0578(2) 0.0148(5) Uani 1 1 d .
N3 N 0.4620(3) 0.66560(8) 0.2450(2) 0.0144(5) Uani 1 1 d .
N4 N 0.6762(3) 0.60582(8) 0.1937(2) 0.0141(5) Uani 1 1 d .
C1 C 0.7207(3) 0.56761(10) 0.2318(3) 0.0178(7) Uani 1 1 d .
H1B H 0.7254 0.5679 0.3082 0.021 Uiso 1 1 calc R
H1C H 0.8096 0.5621 0.2048 0.021 Uiso 1 1 calc R
C2 C 0.6263(3) 0.53653(9) 0.1968(3) 0.0165(7) Uani 1 1 d .
H2B H 0.6417 0.5308 0.1229 0.020 Uiso 1 1 calc R
H2C H 0.6430 0.5130 0.2369 0.020 Uiso 1 1 calc R
C3 C 0.4027(3) 0.53425(9) 0.1238(3) 0.0175(7) Uani 1 1 d .
H3B H 0.3097 0.5394 0.1407 0.021 Uiso 1 1 calc R
H3C H 0.4135 0.5062 0.1197 0.021 Uiso 1 1 calc R
C4 C 0.4312(3) 0.55092(10) 0.0180(3) 0.0181(7) Uani 1 1 d .
H4A H 0.3905 0.5342 -0.0347 0.022 Uiso 1 1 calc R
H4B H 0.5271 0.5503 0.0067 0.022 Uiso 1 1 calc R
C5 C 0.3834(3) 0.59158(10) -0.0002(3) 0.0176(7) Uani 1 1 d .
H5A H 0.3904 0.5973 -0.0749 0.021 Uiso 1 1 calc R
H5B H 0.2895 0.5930 0.0187 0.021 Uiso 1 1 calc R
C6 C 0.3773(3) 0.65691(9) 0.0623(3) 0.0161(6) Uani 1 1 d .
H6A H 0.2852 0.6507 0.0797 0.019 Uiso 1 1 calc R
H6B H 0.3782 0.6694 -0.0062 0.019 Uiso 1 1 calc R
C7 C 0.4327(4) 0.68417(9) 0.1432(3) 0.0170(6) Uani 1 1 d .
H7A H 0.5144 0.6956 0.1159 0.020 Uiso 1 1 calc R
H7B H 0.3691 0.7051 0.1545 0.020 Uiso 1 1 calc R
C8 C 0.5771(4) 0.68455(10) 0.2940(3) 0.0195(7) Uani 1 1 d .
H8A H 0.5832 0.6761 0.3669 0.023 Uiso 1 1 calc R
H8B H 0.5624 0.7125 0.2941 0.023 Uiso 1 1 calc R
C9 C 0.7066(4) 0.67622(10) 0.2405(3) 0.0217(7) Uani 1 1 d .
H9A H 0.7747 0.6934 0.2691 0.026 Uiso 1 1 calc R
H9B H 0.6975 0.6820 0.1660 0.026 Uiso 1 1 calc R
C10 C 0.7521(3) 0.63512(10) 0.2525(3) 0.0206(7) Uani 1 1 d .
H10A H 0.8450 0.6336 0.2307 0.025 Uiso 1 1 calc R
H10B H 0.7486 0.6284 0.3268 0.025 Uiso 1 1 calc R
C11 C 0.6983(3) 0.60825(10) 0.0789(3) 0.0191(7) Uani 1 1 d .
H11A H 0.7078 0.5821 0.0513 0.023 Uiso 1 1 calc R
H11B H 0.7819 0.6218 0.0663 0.023 Uiso 1 1 calc R
C12 C 0.5887(3) 0.62865(10) 0.0180(3) 0.0193(7) Uani 1 1 d .
H12A H 0.6056 0.6564 0.0196 0.023 Uiso 1 1 calc R
H12B H 0.5927 0.6203 -0.0550 0.023 Uiso 1 1 calc R
C13 C 0.2430(3) 0.63939(9) 0.2807(2) 0.0146(6) Uani 1 1 d .
C14 C 0.3454(3) 0.66847(9) 0.3134(3) 0.0169(7) Uani 1 1 d .
H14A H 0.3080 0.6945 0.3090 0.020 Uiso 1 1 calc R
H14B H 0.3717 0.6637 0.3859 0.020 Uiso 1 1 calc R
C15 C 0.4309(3) 0.53276(9) 0.3095(2) 0.0134(6) Uani 1 1 d .
H15A H 0.4450 0.5048 0.3092 0.016 Uiso 1 1 calc R
H15B H 0.3351 0.5372 0.3095 0.016 Uiso 1 1 calc R
O6 O 0.4607(4) 0.72076(9) -0.1985(4) 0.0660(14) Uani 1 1 d D
H6C H 0.533(4) 0.7206(19) -0.171(6) 0.099 Uiso 1 1 d D
H6D H 0.434(6) 0.6989(8) -0.196(6) 0.099 Uiso 1 1 d D
O10 O 0.0582(3) 0.55853(9) 0.2193(2) 0.0332(7) Uani 1 1 d D
H10D H 0.066(5) 0.5539(15) 0.1573(13) 0.050 Uiso 1 1 d D
H10C H 0.120(4) 0.5727(13) 0.232(4) 0.050 Uiso 1 1 d D
O11 O 0.4697(3) 0.64332(7) 0.5692(2) 0.0241(6) Uani 1 1 d D
H11D H 0.472(5) 0.6258(8) 0.528(2) 0.036 Uiso 1 1 d D
H11C H 0.462(5) 0.6334(10) 0.6260(14) 0.036 Uiso 1 1 d D
H2P H 0.626(5) 0.5127(7) 0.459(4) 0.032(14) Uiso 1 1 d D
O9 O 0.6294(3) 0.73334(8) -0.0351(3) 0.0287(6) Uani 1 1 d .
H9D H 0.587(5) 0.7526(16) 0.014(4) 0.043 Uiso 1 1 d .
H9C H 0.594(6) 0.7276(16) -0.080(4) 0.043 Uiso 1 1 d .
O7 O 0.4656(4) 0.77950(10) 0.0853(4) 0.0654(15) Uani 1 1 d D
H7D H 0.465(7) 0.8025(4) 0.093(6) 0.098 Uiso 1 1 d D
H7C H 0.397(5) 0.7741(18) 0.056(6) 0.098 Uiso 1 1 d D
O8 O 0.2500 0.7500 -0.0179(4) 0.0593(17) Uani 1 2 d SD
H8C H 0.314(5) 0.744(2) -0.052(5) 0.089 Uiso 1 1 d D

loop_
_atom_site_aniso_label
_atom_site_aniso_U_11
_atom_site_aniso_U_22
_atom_site_aniso_U_33
_atom_site_aniso_U_23
_atom_site_aniso_U_13
_atom_site_aniso_U_12
Cu1 0.01241(19) 0.00950(19) 0.0115(2) -0.00042(14) 0.00054(14) 0.00010(13)
P1 0.0180(4) 0.0101(4) 0.0135(4) 0.0010(3) 0.0005(3) 0.0013(3)
O1 0.0232(12) 0.0107(11) 0.0177(12) 0.0007(9) -0.0002(10) 0.0009(9)
O2 0.0193(12) 0.0128(12) 0.0204(13) 0.0036(10) -0.0013(10) 0.0016(10)
O3 0.0218(12) 0.0148(11) 0.0160(12) 0.0006(9) 0.0030(10) 0.0032(9)
O4 0.0158(11) 0.0128(11) 0.0159(11) 0.0004(9) 0.0014(9) 0.0013(8)
O5 0.0180(12) 0.0201(12) 0.0222(13) 0.0017(10) 0.0042(10) 0.0056(9)
N1 0.0144(12) 0.0126(13) 0.0138(13) -0.0007(10) -0.0011(10) 0.0014(10)
N2 0.0159(13) 0.0156(13) 0.0129(13) -0.0001(11) -0.0012(11) 0.0003(10)
N3 0.0210(14) 0.0108(12) 0.0115(13) 0.0004(10) -0.0023(11) -0.0010(10)
N4 0.0169(13) 0.0155(13) 0.0098(13) 0.0018(10) 0.0002(10) 0.0009(10)
C1 0.0153(15) 0.0191(16) 0.0191(17) 0.0023(14) -0.0004(13) 0.0037(12)
C2 0.0177(15) 0.0128(15) 0.0189(17) -0.0020(13) 0.0015(13) 0.0064(12)
C3 0.0205(16) 0.0142(15) 0.0177(17) -0.0042(13) -0.0028(13) 0.0001(12)
C4 0.0215(16) 0.0197(17) 0.0133(16) -0.0046(13) 0.0003(13) 0.0001(13)
C5 0.0204(16) 0.0199(16) 0.0124(15) -0.0026(13) -0.0039(13) 0.0002(13)
C6 0.0215(16) 0.0133(15) 0.0135(15) 0.0013(12) -0.0031(13) 0.0012(12)
C7 0.0262(17) 0.0110(14) 0.0137(15) 0.0021(12) -0.0016(13) -0.0001(13)
C8 0.0279(18) 0.0134(15) 0.0173(16) -0.0027(13) -0.0046(14) -0.0034(13)
C9 0.0232(17) 0.0185(17) 0.0234(18) 0.0000(14) -0.0031(14) -0.0071(13)
C10 0.0161(15) 0.0239(17) 0.0217(17) 0.0008(15) -0.0026(13) -0.0041(13)
C11 0.0185(15) 0.0237(17) 0.0150(16) 0.0004(14) 0.0054(13) -0.0001(13)
C12 0.0198(16) 0.0225(17) 0.0156(16) 0.0025(14) 0.0046(13) -0.0006(13)
C13 0.0203(15) 0.0153(15) 0.0082(14) 0.0026(12) 0.0022(12) 0.0021(12)
C14 0.0229(16) 0.0138(15) 0.0141(15) -0.0022(13) 0.0006(13) 0.0036(12)
C15 0.0149(14) 0.0110(14) 0.0143(15) 0.0015(12) 0.0005(12) 0.0000(11)
O6 0.063(3) 0.0197(16) 0.116(4) 0.011(2) -0.057(3) -0.0158(16)
O10 0.0273(14) 0.0435(18) 0.0288(16) -0.0169(14) 0.0039(12) -0.0129(13)
O11 0.0346(14) 0.0193(13) 0.0184(13) -0.0027(10) 0.0002(12) 0.0062(11)
O9 0.0273(14) 0.0233(14) 0.0355(17) 0.0009(13) -0.0013(13) -0.0028(11)
O7 0.054(2) 0.0193(15) 0.123(4) 0.017(2) 0.048(3) 0.0052(15)
O8 0.119(6) 0.033(3) 0.025(3) 0.000 0.000 0.023(3)

loop_
_atom_type_symbol
_atom_type_description
_atom_type_scat_dispersion_real
_atom_type_scat_dispersion_imag
_atom_type_scat_source
C C 0.0033 0.0016 'International Tables Vol C Tables 4.2.6.8 and 6.1.1.4'
H H 0.0000 0.0000 'International Tables Vol C Tables 4.2.6.8 and 6.1.1.4'
N N 0.0061 0.0033 'International Tables Vol C Tables 4.2.6.8 and 6.1.1.4'
O O 0.0106 0.0060 'International Tables Vol C Tables 4.2.6.8 and 6.1.1.4'
P P 0.1023 0.0942 'International Tables Vol C Tables 4.2.6.8 and 6.1.1.4'
Cu Cu 0.3201 1.2651 'International Tables Vol C Tables 4.2.6.8 and 6.1.1.4'

loop_
_geom_angle_atom_site_label_1
_geom_angle_atom_site_label_2
_geom_angle_atom_site_label_3
_geom_angle
O4 Cu1 N4 178.47(11)
O4 Cu1 N1 92.37(10)
N4 Cu1 N1 86.31(11)
O4 Cu1 N3 83.46(10)
N4 Cu1 N3 97.89(11)
N1 Cu1 N3 175.02(11)
O4 Cu1 N2 93.10(10)
N4 Cu1 N2 86.34(11)
N1 Cu1 N2 99.06(11)
N3 Cu1 N2 83.93(11)
O1 P1 O3 118.05(14)
O1 P1 O2 108.06(14)
O3 P1 O2 109.84(14)
O1 P1 C15 108.27(14)
O3 P1 C15 104.91(15)
O2 P1 C15 107.21(14)
O1 P1 H2P 127.7(11)
O3 P1 H2P 95.4(13)
O2 P1 H2P 19.7(10)
C15 P1 H2P 99.3(15)
P1 O2 H2P 110(4)
C13 O4 Cu1 114.1(2)
C15 N1 C2 111.2(3)
C15 N1 C3 107.4(2)
C2 N1 C3 110.0(3)
C15 N1 Cu1 107.49(19)
C2 N1 Cu1 108.70(19)
C3 N1 Cu1 112.1(2)
C6 N2 C12 111.5(3)
C6 N2 C5 110.6(3)
C12 N2 C5 113.4(3)
C6 N2 Cu1 102.49(19)
C12 N2 Cu1 105.5(2)
C5 N2 Cu1 112.8(2)
C14 N3 C8 110.3(3)
C14 N3 C7 109.6(3)
C8 N3 C7 109.7(3)
C14 N3 Cu1 102.66(19)
C8 N3 Cu1 115.1(2)
C7 N3 Cu1 109.2(2)
C10 N4 C1 106.8(3)
C10 N4 C11 112.7(3)
C1 N4 C11 109.3(3)
C10 N4 Cu1 113.3(2)
C1 N4 Cu1 104.77(19)
C11 N4 Cu1 109.5(2)
N4 C1 C2 110.5(3)
N4 C1 H1B 109.6
C2 C1 H1B 109.6
N4 C1 H1C 109.6
C2 C1 H1C 109.6
H1B C1 H1C 108.1
N1 C2 C1 111.0(3)
N1 C2 H2B 109.4
C1 C2 H2B 109.4
N1 C2 H2C 109.4
C1 C2 H2C 109.4
H2B C2 H2C 108.0
N1 C3 C4 116.3(3)
N1 C3 H3B 108.2
C4 C3 H3B 108.2
N1 C3 H3C 108.2
C4 C3 H3C 108.2
H3B C3 H3C 107.4
C3 C4 C5 116.0(3)
C3 C4 H4A 108.3
C5 C4 H4A 108.3
C3 C4 H4B 108.3
C5 C4 H4B 108.3
H4A C4 H4B 107.4
N2 C5 C4 115.2(3)
N2 C5 H5A 108.5
C4 C5 H5A 108.5
N2 C5 H5B 108.5
C4 C5 H5B 108.5
H5A C5 H5B 107.5
N2 C6 C7 110.8(3)
N2 C6 H6A 109.5
C7 C6 H6A 109.5
N2 C6 H6B 109.5
C7 C6 H6B 109.5
H6A C6 H6B 108.1
N3 C7 C6 113.9(3)
N3 C7 H7A 108.8
C6 C7 H7A 108.8
N3 C7 H7B 108.8
C6 C7 H7B 108.8
H7A C7 H7B 107.7
N3 C8 C9 113.9(3)
N3 C8 H8A 108.8
C9 C8 H8A 108.8
N3 C8 H8B 108.8
C9 C8 H8B 108.8
H8A C8 H8B 107.7
C8 C9 C10 113.6(3)
C8 C9 H9A 108.8
C10 C9 H9A 108.8
C8 C9 H9B 108.8
C10 C9 H9B 108.8
H9A C9 H9B 107.7
N4 C10 C9 116.2(3)
N4 C10 H10A 108.2
C9 C10 H10A 108.2
N4 C10 H10B 108.2
C9 C10 H10B 108.2
H10A C10 H10B 107.4
N4 C11 C12 114.9(3)
N4 C11 H11A 108.5
C12 C11 H11A 108.5
N4 C11 H11B 108.5
C12 C11 H11B 108.5
H11A C11 H11B 107.5
N2 C12 C11 114.3(3)
N2 C12 H12A 108.7
C11 C12 H12A 108.7
N2 C12 H12B 108.7
C11 C12 H12B 108.7
H12A C12 H12B 107.6
O5 C13 O4 123.8(3)
O5 C13 C14 120.8(3)
O4 C13 C14 115.4(3)
N3 C14 C13 109.8(3)
N3 C14 H14A 109.7
C13 C14 H14A 109.7
N3 C14 H14B 109.7
C13 C14 H14B 109.7
H14A C14 H14B 108.2
N1 C15 P1 115.9(2)
N1 C15 H15A 108.3
P1 C15 H15A 108.3
N1 C15 H15B 108.3
P1 C15 H15B 108.3
H15A C15 H15B 107.4
H6C O6 H6D 106(3)
H10D O10 H10C 104(2)
H11D O11 H11C 106.1(18)
H9D O9 H9C 119(5)
H7D O7 H7C 107(3)

loop_
_geom_bond_atom_site_label_1
_geom_bond_atom_site_label_2
_geom_bond_distance
Cu1 O4 1.993(2)
Cu1 N4 2.032(3)
Cu1 N1 2.053(3)
Cu1 N3 2.078(3)
Cu1 N2 2.220(3)
P1 O1 1.504(2)
P1 O3 1.514(3)
P1 O2 1.586(3)
P1 C15 1.822(3)
P1 H2P 1.94(4)
O2 H2P 0.694(19)
O4 C13 1.281(4)
O5 C13 1.242(4)
N1 C15 1.494(4)
N1 C2 1.504(4)
N1 C3 1.510(4)
N2 C6 1.475(4)
N2 C12 1.479(4)
N2 C5 1.482(4)
N3 C14 1.485(4)
N3 C8 1.491(4)
N3 C7 1.500(4)
N4 C10 1.495(4)
N4 C1 1.499(4)
N4 C11 1.505(4)
C1 C2 1.523(5)
C1 H1B 0.9900
C1 H1C 0.9900
C2 H2B 0.9900
C2 H2C 0.9900
C3 C4 1.517(5)
C3 H3B 0.9900
C3 H3C 0.9900
C4 C5 1.525(5)
C4 H4A 0.9900
C4 H4B 0.9900
C5 H5A 0.9900
C5 H5B 0.9900
C6 C7 1.526(5)
C6 H6A 0.9900
C6 H6B 0.9900
C7 H7A 0.9900
C7 H7B 0.9900
C8 C9 1.520(5)
C8 H8A 0.9900
C8 H8B 0.9900
C9 C10 1.522(5)
C9 H9A 0.9900
C9 H9B 0.9900
C10 H10A 0.9900
C10 H10B 0.9900
C11 C12 1.543(5)
C11 H11A 0.9900
C11 H11B 0.9900
C12 H12A 0.9900
C12 H12B 0.9900
C13 C14 1.520(5)
C14 H14A 0.9900
C14 H14B 0.9900
C15 H15A 0.9900
C15 H15B 0.9900
O6 H6C 0.815(10)
O6 H6D 0.817(10)
O10 H10D 0.823(10)
O10 H10C 0.820(10)
O11 H11D 0.818(7)
O11 H11C 0.817(7)
O9 H9D 1.03(6)
O9 H9C 0.72(6)
O7 H7D 0.815(10)
O7 H7C 0.816(10)
O8 H8C 0.819(10)

loop_
_geom_hbond_atom_site_label_D
_geom_hbond_atom_site_label_H
_geom_hbond_atom_site_label_A
_geom_hbond_distance_DH
_geom_hbond_distance_HA
_geom_hbond_distance_DA
_geom_hbond_angle_DHA
_geom_hbond_site_symmetry_A
O9 H9D O7 1.03(6) 1.80(6) 2.800(5) 162(4) .
O9 H9C O6 0.72(6) 2.06(6) 2.763(5) 166(6) .
O6 H6C O9 0.815(10) 2.07(5) 2.763(5) 143(8) .
O10 H10C O4 0.820(10) 2.112(13) 2.928(4) 173(5) .
O11 H11D O1 0.818(7) 1.917(15) 2.707(4) 162(5) .
O11 H11C O5 0.817(7) 2.30(3) 2.970(4) 140(4) 8_656
O2 H2P O3 0.694(19) 1.90(2) 2.599(3) 178(6) 5_666
O7 H7D O11 0.815(10) 1.92(3) 2.715(4) 164(8) 7_575
O8 H8C O6 0.819(10) 2.55(2) 3.337(7) 163(7) .
